data_1503898
loop_
_publ_author_name
'Kelly, Ann Rowley'
'Wei, Jingqiang'
'Kesavan, Sarathy'
'Mari\'e, Jean-Charles'
'Windmon, Nicole'
'Young, Damian W.'
'Marcaurelle, Lisa A.'

_publ_section_title
;
 Accessing skeletal diversity using catalyst control: formation of n and n
 + 1 macrocyclic triazole rings.
;
_journal_issue 11
_journal_name_full 'Organic letters'
_journal_page_first 2257
_journal_page_last 2260
_journal_paper_doi 10.1021/ol900562u
_journal_volume 11
_journal_year 2009
_chemical_absolute_configuration syn
_chemical_formula_sum 'C12 H19 N4 O2.5'
_chemical_formula_weight 259.31
_chemical_name_systematic
; 

 ? 

;
_space_group_IT_number 4
_symmetry_cell_setting monoclinic
_symmetry_space_group_name_Hall 'P 2yb'
_symmetry_space_group_name_H-M 'P 1 21 1'
_atom_sites_solution_hydrogens geom
_atom_sites_solution_primary direct
_atom_sites_solution_secondary difmap
_audit_creation_method SHELXL-97
_cell_angle_alpha 90.00
_cell_angle_beta 99.899(2)
_cell_angle_gamma 90.00
_cell_formula_units_Z 4
_cell_length_a 11.0654(10)
_cell_length_b 7.8055(7)
_cell_length_c 14.9411(13)
_cell_measurement_reflns_used 9839
_cell_measurement_temperature 100(2)
_cell_measurement_theta_max 30.59
_cell_measurement_theta_min 2.51
_cell_volume 1271.3(2)
_computing_cell_refinement 'SAINT 7.4 (Bruker-AXS, 2008)'
_computing_data_collection 'APEX2 2.2 (Bruker-AXS, 2008)'
_computing_data_reduction 'SAINT 7.4 (Bruker-AXS, 2008)'
_computing_molecular_graphics 'Bruker SHELXTL'
_computing_publication_material 'Bruker SHELXTL'
_computing_structure_refinement 'SHELXL-97 (Sheldrick, 2008)'
_computing_structure_solution 'SHELXS-97 (Sheldrick, 2008)'
_diffrn_ambient_temperature 100(2)
_diffrn_detector_area_resol_mean 8.3
_diffrn_measured_fraction_theta_full 0.999
_diffrn_measured_fraction_theta_max 0.999
_diffrn_measurement_device_type 'Bruker Smart APEX CCD'
_diffrn_measurement_method 'omega and phi scans'
_diffrn_radiation_monochromator graphite
_diffrn_radiation_source 'fine-focus sealed tube'
_diffrn_radiation_type MoK\a
_diffrn_radiation_wavelength 0.71073
_diffrn_reflns_av_R_equivalents 0.0353
_diffrn_reflns_av_sigmaI/netI 0.0167
_diffrn_reflns_limit_h_max 15
_diffrn_reflns_limit_h_min -15
_diffrn_reflns_limit_k_max 10
_diffrn_reflns_limit_k_min -10
_diffrn_reflns_limit_l_max 20
_diffrn_reflns_limit_l_min -20
_diffrn_reflns_number 34370
_diffrn_reflns_theta_full 29.84
_diffrn_reflns_theta_max 29.84
_diffrn_reflns_theta_min 1.87
_exptl_absorpt_coefficient_mu 0.097
_exptl_absorpt_correction_T_max 0.9855
_exptl_absorpt_correction_T_min 0.9547
_exptl_absorpt_correction_type multi-scan
_exptl_absorpt_process_details 'SADABS (Sheldrick, 2008)'
_exptl_crystal_colour colourless
_exptl_crystal_density_diffrn 1.355
_exptl_crystal_density_method 'not measured'
_exptl_crystal_description plate
_exptl_crystal_F_000 556
_exptl_crystal_size_max 0.48
_exptl_crystal_size_mid 0.35
_exptl_crystal_size_min 0.15
_refine_diff_density_max 0.301
_refine_diff_density_min -0.181
_refine_diff_density_rms 0.044
_refine_ls_abs_structure_details 'Flack H D (1983), Acta Cryst. A39, 876-881'
_refine_ls_extinction_method none
_refine_ls_goodness_of_fit_ref 1.045
_refine_ls_hydrogen_treatment mixed
_refine_ls_matrix_type full
_refine_ls_number_parameters 340
_refine_ls_number_reflns 3898
_refine_ls_number_restraints 3
_refine_ls_restrained_S_all 1.045
_refine_ls_R_factor_all 0.0322
_refine_ls_R_factor_gt 0.0307
_refine_ls_shift/su_max 0.000
_refine_ls_shift/su_mean 0.000
_refine_ls_structure_factor_coef Fsqd
_refine_ls_weighting_details 'calc w=1/[\s^2^(Fo^2^)+(0.0585P)^2^+0.1495P] where P=(Fo^2^+2Fc^2^)/3'
_refine_ls_weighting_scheme calc
_refine_ls_wR_factor_gt 0.0821
_refine_ls_wR_factor_ref 0.0838
_reflns_number_gt 3759
_reflns_number_total 3898
_reflns_threshold_expression >2sigma(I)
_cod_data_source_file ol900562u_si_002.cif
_cod_data_source_block 08290
_cod_depositor_comments
;
The following automatic conversions were performed:

'_symmetry_cell_setting' value 'Monoclinic' changed to 'monoclinic'
according to /home/saulius/struct/CIF-dictionaries/cif_core.dic
dictionary named 'cif_core.dic' version 2.4.2 from 2011-04-26.

Automatic conversion script
Id: cif_fix_values 1715 2011-07-08 13:25:40Z adriana 
;
_cod_original_sg_symbol_H-M P2(1)
_cod_original_formula_sum 'C12 H19 N4 O2.50'
_cod_database_code 1503898

loop_
_symmetry_equiv_pos_as_xyz
'x, y, z'
'-x, y+1/2, -z'

loop_
_atom_site_label
_atom_site_type_symbol
_atom_site_fract_x
_atom_site_fract_y
_atom_site_fract_z
_atom_site_U_iso_or_equiv
_atom_site_adp_type
_atom_site_occupancy
_atom_site_symmetry_multiplicity
_atom_site_calc_flag
_atom_site_refinement_flags
O1 O 0.11861(8) 0.53075(14) 0.57360(7) 0.01672(19) Uani 1 1 d .
O2 O 0.32747(10) 0.71003(16) 0.37535(7) 0.0227(2) Uani 1 1 d .
N1 N -0.25654(11) 0.51564(17) 0.42058(9) 0.0216(2) Uani 1 1 d .
N2 N -0.18085(10) 0.56649(17) 0.36683(8) 0.0194(2) Uani 1 1 d .
N3 N -0.07566(10) 0.61672(15) 0.42006(8) 0.0154(2) Uani 1 1 d .
N4 N 0.35705(10) 0.60239(16) 0.51658(7) 0.0149(2) Uani 1 1 d .
C1 C 0.02268(12) 0.68685(18) 0.37672(9) 0.0159(2) Uani 1 1 d .
H1A H 0.0812 0.7491 0.4230 0.019 Uiso 1 1 calc R
H1B H -0.0132 0.7709 0.3300 0.019 Uiso 1 1 calc R
C2 C 0.09334(12) 0.55140(19) 0.33195(8) 0.0165(2) Uani 1 1 d .
H2A H 0.1251 0.6052 0.2806 0.020 Uiso 1 1 calc R
H2B H 0.0356 0.4597 0.3067 0.020 Uiso 1 1 calc R
C3 C 0.20115(12) 0.46982(18) 0.39637(9) 0.0164(2) Uani 1 1 d .
H3A H 0.1710 0.4187 0.4490 0.020 Uiso 1 1 calc R
H3B H 0.2373 0.3771 0.3642 0.020 Uiso 1 1 calc R
C4 C 0.29906(11) 0.60285(18) 0.42968(9) 0.0159(2) Uani 1 1 d .
C5 C 0.46335(11) 0.71877(19) 0.54252(9) 0.0175(2) Uani 1 1 d .
H5A H 0.4397 0.8394 0.5285 0.021 Uiso 1 1 calc R
H5B H 0.5314 0.6877 0.5104 0.021 Uiso 1 1 calc R
C6 C 0.49989(12) 0.6918(2) 0.64462(9) 0.0200(3) Uani 1 1 d .
H6A H 0.4580 0.7753 0.6787 0.024 Uiso 1 1 calc R
H6B H 0.5897 0.7036 0.6638 0.024 Uiso 1 1 calc R
C7 C 0.45792(12) 0.5083(2) 0.65988(9) 0.0189(3) Uani 1 1 d .
H7A H 0.4460 0.4915 0.7235 0.023 Uiso 1 1 calc R
H7B H 0.5181 0.4234 0.6454 0.023 Uiso 1 1 calc R
C8 C 0.33542(11) 0.49347(17) 0.59359(9) 0.0147(2) Uani 1 1 d .
H8 H 0.3201 0.3721 0.5734 0.018 Uiso 1 1 calc R
C9 C 0.22946(11) 0.56055(19) 0.63661(9) 0.0164(2) Uani 1 1 d .
H9A H 0.2267 0.5000 0.6944 0.020 Uiso 1 1 calc R
H9B H 0.2399 0.6846 0.6495 0.020 Uiso 1 1 calc R
C10 C 0.01997(12) 0.64012(18) 0.58473(9) 0.0162(2) Uani 1 1 d .
H10A H 0.0444 0.7617 0.5814 0.019 Uiso 1 1 calc R
H10B H -0.0050 0.6198 0.6444 0.019 Uiso 1 1 calc R
C11 C -0.08302(11) 0.59877(17) 0.50943(9) 0.0154(2) Uani 1 1 d .
C12 C -0.19900(12) 0.53324(19) 0.50839(10) 0.0188(3) Uani 1 1 d .
H12 H -0.2333 0.5049 0.5606 0.023 Uiso 1 1 calc R
N104 N 0.34351(10) 0.06537(16) -0.02191(8) 0.0163(2) Uani 1 1 d .
C112 C -0.19002(12) 0.13141(19) 0.03665(9) 0.0176(2) Uani 1 1 d .
H112 H -0.2552 0.1635 -0.0104 0.021 Uiso 1 1 calc R
O101 O 0.07742(8) 0.13944(14) -0.05435(6) 0.01661(19) Uani 1 1 d .
C103 C 0.26769(12) 0.1860(2) 0.11277(9) 0.0192(3) Uani 1 1 d .
H10C H 0.2063 0.2422 0.0660 0.023 Uiso 1 1 calc R
H10D H 0.3234 0.2755 0.1434 0.023 Uiso 1 1 calc R
C102 C 0.20253(12) 0.0964(2) 0.18245(9) 0.0198(3) Uani 1 1 d .
H10E H 0.1631 0.1846 0.2154 0.024 Uiso 1 1 calc R
H10F H 0.2649 0.0373 0.2274 0.024 Uiso 1 1 calc R
C110 C -0.02643(11) 0.02935(18) -0.05941(8) 0.0150(2) Uani 1 1 d .
H11A H -0.0014 -0.0921 -0.0614 0.018 Uiso 1 1 calc R
H11B H -0.0874 0.0547 -0.1145 0.018 Uiso 1 1 calc R
N102 N -0.08536(11) 0.08908(18) 0.17198(8) 0.0196(2) Uani 1 1 d .
O102 O 0.40149(10) -0.05545(19) 0.11479(8) 0.0284(3) Uani 1 1 d .
N103 N -0.01675(10) 0.04040(16) 0.10966(7) 0.0152(2) Uani 1 1 d .
N101 N -0.19136(11) 0.14479(18) 0.12742(9) 0.0205(2) Uani 1 1 d .
C107 C 0.35661(12) 0.1818(2) -0.16477(9) 0.0190(3) Uani 1 1 d .
H10G H 0.3074 0.2094 -0.2248 0.023 Uiso 1 1 calc R
H10H H 0.4251 0.2646 -0.1512 0.023 Uiso 1 1 calc R
C108 C 0.27698(11) 0.18399(18) -0.09039(9) 0.0149(2) Uani 1 1 d .
H108 H 0.2746 0.3017 -0.0644 0.018 Uiso 1 1 calc R
C111 C -0.07904(11) 0.06397(17) 0.02406(8) 0.0145(2) Uani 1 1 d .
C106 C 0.40449(13) -0.0026(2) -0.16241(10) 0.0217(3) Uani 1 1 d .
H10I H 0.3423 -0.0806 -0.1962 0.026 Uiso 1 1 calc R
H10J H 0.4806 -0.0099 -0.1887 0.026 Uiso 1 1 calc R
C104 C 0.34114(12) 0.0565(2) 0.06775(9) 0.0183(3) Uani 1 1 d .
C101 C 0.10475(12) -0.03466(19) 0.14189(9) 0.0176(2) Uani 1 1 d .
H10K H 0.1328 -0.0934 0.0904 0.021 Uiso 1 1 calc R
H10L H 0.0971 -0.1222 0.1885 0.021 Uiso 1 1 calc R
C105 C 0.42921(12) -0.0460(2) -0.06140(10) 0.0203(3) Uani 1 1 d .
H10M H 0.4124 -0.1684 -0.0514 0.024 Uiso 1 1 calc R
H10N H 0.5154 -0.0205 -0.0343 0.024 Uiso 1 1 calc R
C109 C 0.14698(11) 0.11968(19) -0.12572(9) 0.0160(2) Uani 1 1 d .
H10O H 0.1094 0.1869 -0.1796 0.019 Uiso 1 1 calc R
H10P H 0.1490 -0.0023 -0.1435 0.019 Uiso 1 1 calc R
O1W O 0.30662(10) 0.64968(18) 0.18842(8) 0.0259(2) Uani 1 1 d D
H1WA H 0.3136(19) 0.663(3) 0.2447(11) 0.031 Uiso 1 1 d D
H1WB H 0.3445(19) 0.734(3) 0.1698(15) 0.031 Uiso 1 1 d D

loop_
_atom_site_aniso_label
_atom_site_aniso_U_11
_atom_site_aniso_U_22
_atom_site_aniso_U_33
_atom_site_aniso_U_23
_atom_site_aniso_U_13
_atom_site_aniso_U_12
O1 0.0128(4) 0.0177(5) 0.0193(4) -0.0030(4) 0.0020(3) 0.0019(4)
O2 0.0238(5) 0.0280(6) 0.0162(4) 0.0041(4) 0.0030(4) -0.0079(4)
N1 0.0156(5) 0.0182(6) 0.0303(6) 0.0009(5) 0.0017(4) -0.0005(4)
N2 0.0149(5) 0.0187(6) 0.0231(5) -0.0011(5) -0.0013(4) -0.0015(4)
N3 0.0141(4) 0.0136(5) 0.0177(5) 0.0001(4) 0.0004(4) -0.0006(4)
N4 0.0133(4) 0.0175(5) 0.0139(5) 0.0016(4) 0.0025(4) -0.0014(4)
C1 0.0171(5) 0.0144(6) 0.0161(5) 0.0012(5) 0.0025(4) -0.0017(5)
C2 0.0173(5) 0.0180(6) 0.0140(5) -0.0009(5) 0.0021(4) -0.0015(5)
C3 0.0169(5) 0.0161(6) 0.0160(5) -0.0017(5) 0.0021(4) -0.0013(5)
C4 0.0142(5) 0.0183(6) 0.0153(5) -0.0007(5) 0.0032(4) -0.0003(5)
C5 0.0131(5) 0.0206(6) 0.0184(6) 0.0008(5) 0.0014(4) -0.0028(5)
C6 0.0156(6) 0.0248(7) 0.0182(6) -0.0001(5) -0.0015(5) -0.0019(5)
C7 0.0153(6) 0.0227(7) 0.0177(6) 0.0037(5) 0.0002(4) 0.0027(5)
C8 0.0140(5) 0.0158(6) 0.0142(5) 0.0026(4) 0.0020(4) 0.0009(4)
C9 0.0140(5) 0.0203(6) 0.0147(5) 0.0003(5) 0.0022(4) 0.0008(5)
C10 0.0154(5) 0.0162(6) 0.0176(5) -0.0015(5) 0.0042(4) 0.0018(5)
C11 0.0151(5) 0.0129(6) 0.0184(6) 0.0005(4) 0.0034(4) 0.0017(4)
C12 0.0155(5) 0.0157(6) 0.0257(6) 0.0021(5) 0.0047(5) 0.0015(5)
N104 0.0137(4) 0.0180(5) 0.0172(5) 0.0014(4) 0.0022(4) 0.0012(4)
C112 0.0157(5) 0.0174(6) 0.0204(6) 0.0022(5) 0.0045(4) 0.0009(5)
O101 0.0151(4) 0.0187(5) 0.0171(4) -0.0030(4) 0.0055(3) -0.0045(4)
C103 0.0185(6) 0.0221(6) 0.0163(5) -0.0027(5) 0.0008(4) -0.0027(5)
C102 0.0176(6) 0.0271(7) 0.0140(5) -0.0027(5) 0.0011(4) -0.0009(5)
C110 0.0141(5) 0.0155(6) 0.0152(5) -0.0010(5) 0.0021(4) -0.0015(4)
N102 0.0198(5) 0.0222(6) 0.0182(5) -0.0009(4) 0.0070(4) 0.0018(5)
O102 0.0201(5) 0.0403(7) 0.0249(5) 0.0135(5) 0.0039(4) 0.0100(5)
N103 0.0151(5) 0.0162(5) 0.0149(5) -0.0002(4) 0.0039(4) 0.0006(4)
N101 0.0181(5) 0.0217(6) 0.0233(6) -0.0008(5) 0.0075(4) 0.0021(5)
C107 0.0170(6) 0.0221(7) 0.0186(6) 0.0013(5) 0.0045(5) -0.0041(5)
C108 0.0143(5) 0.0153(6) 0.0148(5) 0.0013(5) 0.0014(4) -0.0015(4)
C111 0.0149(5) 0.0131(6) 0.0156(5) 0.0002(4) 0.0032(4) -0.0009(4)
C106 0.0181(6) 0.0247(7) 0.0238(6) -0.0040(5) 0.0080(5) -0.0019(5)
C104 0.0125(5) 0.0234(7) 0.0185(6) 0.0018(5) 0.0014(4) -0.0009(5)
C101 0.0158(5) 0.0199(6) 0.0165(5) 0.0019(5) 0.0014(4) 0.0025(5)
C105 0.0147(5) 0.0204(7) 0.0271(7) 0.0011(5) 0.0073(5) 0.0026(5)
C109 0.0134(5) 0.0200(6) 0.0146(5) -0.0003(5) 0.0029(4) -0.0016(5)
O1W 0.0233(5) 0.0362(7) 0.0182(5) -0.0020(5) 0.0032(4) -0.0009(5)

loop_
_atom_type_symbol
_atom_type_description
_atom_type_scat_dispersion_real
_atom_type_scat_dispersion_imag
_atom_type_scat_source
C C 0.0033 0.0000 'International Tables Vol C Tables 4.2.6.8 and 6.1.1.4'
H H 0.0000 0.0000 'International Tables Vol C Tables 4.2.6.8 and 6.1.1.4'
N N 0.0061 0.0000 'International Tables Vol C Tables 4.2.6.8 and 6.1.1.4'
O O 0.0106 0.0000 'International Tables Vol C Tables 4.2.6.8 and 6.1.1.4'

loop_
_geom_angle_atom_site_label_1
_geom_angle_atom_site_label_2
_geom_angle_atom_site_label_3
_geom_angle
C10 O1 C9 114.52(10)
N2 N1 C12 108.41(11)
N1 N2 N3 107.60(11)
N2 N3 C11 110.96(11)
N2 N3 C1 118.61(11)
C11 N3 C1 130.35(11)
C4 N4 C8 129.52(11)
C4 N4 C5 118.39(11)
C8 N4 C5 112.01(10)
N3 C1 C2 114.08(11)
N3 C1 H1A 108.7
C2 C1 H1A 108.7
N3 C1 H1B 108.7
C2 C1 H1B 108.7
H1A C1 H1B 107.6
C1 C2 C3 114.28(11)
C1 C2 H2A 108.7
C3 C2 H2A 108.7
C1 C2 H2B 108.7
C3 C2 H2B 108.7
H2A C2 H2B 107.6
C4 C3 C2 110.78(12)
C4 C3 H3A 109.5
C2 C3 H3A 109.5
C4 C3 H3B 109.5
C2 C3 H3B 109.5
H3A C3 H3B 108.1
O2 C4 N4 119.97(12)
O2 C4 C3 119.44(12)
N4 C4 C3 120.57(12)
N4 C5 C6 103.82(11)
N4 C5 H5A 111.0
C6 C5 H5A 111.0
N4 C5 H5B 111.0
C6 C5 H5B 111.0
H5A C5 H5B 109.0
C5 C6 C7 104.04(12)
C5 C6 H6A 110.9
C7 C6 H6A 110.9
C5 C6 H6B 110.9
C7 C6 H6B 110.9
H6A C6 H6B 109.0
C6 C7 C8 103.30(11)
C6 C7 H7A 111.1
C8 C7 H7A 111.1
C6 C7 H7B 111.1
C8 C7 H7B 111.1
H7A C7 H7B 109.1
N4 C8 C9 111.65(11)
N4 C8 C7 102.38(10)
C9 C8 C7 111.04(11)
N4 C8 H8 110.5
C9 C8 H8 110.5
C7 C8 H8 110.5
O1 C9 C8 107.54(10)
O1 C9 H9A 110.2
C8 C9 H9A 110.2
O1 C9 H9B 110.2
C8 C9 H9B 110.2
H9A C9 H9B 108.5
O1 C10 C11 106.54(11)
O1 C10 H10A 110.4
C11 C10 H10A 110.4
O1 C10 H10B 110.4
C11 C10 H10B 110.4
H10A C10 H10B 108.6
N3 C11 C12 103.89(12)
N3 C11 C10 123.46(11)
C12 C11 C10 132.62(13)
N1 C12 C11 109.14(13)
N1 C12 H12 125.4
C11 C12 H12 125.4
C104 N104 C108 128.93(12)
C104 N104 C105 119.30(12)
C108 N104 C105 111.60(10)
N101 C112 C111 109.11(12)
N101 C112 H112 125.4
C111 C112 H112 125.4
C110 O101 C109 115.37(10)
C104 C103 C102 110.21(13)
C104 C103 H10C 109.6
C102 C103 H10C 109.6
C104 C103 H10D 109.6
C102 C103 H10D 109.6
H10C C103 H10D 108.1
C103 C102 C101 114.68(11)
C103 C102 H10E 108.6
C101 C102 H10E 108.6
C103 C102 H10F 108.6
C101 C102 H10F 108.6
H10E C102 H10F 107.6
O101 C110 C111 105.88(10)
O101 C110 H11A 110.6
C111 C110 H11A 110.6
O101 C110 H11B 110.6
C111 C110 H11B 110.6
H11A C110 H11B 108.7
N101 N102 N103 107.50(11)
N102 N103 C111 110.87(11)
N102 N103 C101 118.45(11)
C111 N103 C101 130.59(11)
N102 N101 C112 108.44(11)
C106 C107 C108 103.50(11)
C106 C107 H10G 111.1
C108 C107 H10G 111.1
C106 C107 H10H 111.1
C108 C107 H10H 111.1
H10G C107 H10H 109.0
N104 C108 C109 111.10(11)
N104 C108 C107 102.41(10)
C109 C108 C107 111.72(11)
N104 C108 H108 110.5
C109 C108 H108 110.5
C107 C108 H108 110.5
N103 C111 C112 104.08(11)
N103 C111 C110 123.81(11)
C112 C111 C110 132.02(12)
C105 C106 C107 103.52(12)
C105 C106 H10I 111.1
C107 C106 H10I 111.1
C105 C106 H10J 111.1
C107 C106 H10J 111.1
H10I C106 H10J 109.0
O102 C104 N104 119.94(13)
O102 C104 C103 119.51(12)
N104 C104 C103 120.52(12)
N103 C101 C102 113.98(12)
N103 C101 H10K 108.8
C102 C101 H10K 108.8
N103 C101 H10L 108.8
C102 C101 H10L 108.8
H10K C101 H10L 107.7
N104 C105 C106 104.23(11)
N104 C105 H10M 110.9
C106 C105 H10M 110.9
N104 C105 H10N 110.9
C106 C105 H10N 110.9
H10M C105 H10N 108.9
O101 C109 C108 107.63(10)
O101 C109 H10O 110.2
C108 C109 H10O 110.2
O101 C109 H10P 110.2
C108 C109 H10P 110.2
H10O C109 H10P 108.5
H1WA O1W H1WB 106(2)

loop_
_geom_bond_atom_site_label_1
_geom_bond_atom_site_label_2
_geom_bond_distance
O1 C10 1.4178(15)
O1 C9 1.4311(15)
O2 C4 1.2432(17)
N1 N2 1.3173(17)
N1 C12 1.3632(19)
N2 N3 1.3501(15)
N3 C11 1.3589(17)
N3 C1 1.4647(17)
N4 C4 1.3457(16)
N4 C8 1.4829(17)
N4 C5 1.4840(17)
C1 C2 1.5351(19)
C1 H1A 0.9900
C1 H1B 0.9900
C2 C3 1.5363(19)
C2 H2A 0.9900
C2 H2B 0.9900
C3 C4 1.5213(18)
C3 H3A 0.9900
C3 H3B 0.9900
C5 C6 1.5240(19)
C5 H5A 0.9900
C5 H5B 0.9900
C6 C7 1.535(2)
C6 H6A 0.9900
C6 H6B 0.9900
C7 C8 1.5395(18)
C7 H7A 0.9900
C7 H7B 0.9900
C8 C9 1.5235(18)
C8 H8 1.0000
C9 H9A 0.9900
C9 H9B 0.9900
C10 C11 1.4926(18)
C10 H10A 0.9900
C10 H10B 0.9900
C11 C12 1.3792(18)
C12 H12 0.9500
N104 C104 1.3461(17)
N104 C108 1.4789(17)
N104 C105 1.4816(18)
C112 N101 1.3628(18)
C112 C111 1.3783(17)
C112 H112 0.9500
O101 C110 1.4264(15)
O101 C109 1.4268(15)
C103 C104 1.524(2)
C103 C102 1.5335(19)
C103 H10C 0.9900
C103 H10D 0.9900
C102 C101 1.536(2)
C102 H10E 0.9900
C102 H10F 0.9900
C110 C111 1.4890(17)
C110 H11A 0.9900
C110 H11B 0.9900
N102 N101 1.3189(17)
N102 N103 1.3531(15)
O102 C104 1.2417(18)
N103 C111 1.3570(16)
N103 C101 1.4697(16)
C107 C106 1.532(2)
C107 C108 1.5324(18)
C107 H10G 0.9900
C107 H10H 0.9900
C108 C109 1.5294(18)
C108 H108 1.0000
C106 C105 1.525(2)
C106 H10I 0.9900
C106 H10J 0.9900
C101 H10K 0.9900
C101 H10L 0.9900
C105 H10M 0.9900
C105 H10N 0.9900
C109 H10O 0.9900
C109 H10P 0.9900
O1W H1WA 0.838(16)
O1W H1WB 0.853(16)

loop_
_geom_hbond_atom_site_label_D
_geom_hbond_atom_site_label_H
_geom_hbond_atom_site_label_A
_geom_hbond_distance_DH
_geom_hbond_distance_HA
_geom_hbond_distance_DA
_geom_hbond_angle_DHA
_geom_hbond_site_symmetry_A
O1W H1WA O2 0.838(16) 1.966(16) 2.8024(15) 176(3) .
O1W H1WB O102 0.853(16) 1.987(17) 2.8296(19) 169(2) 1_565
